data_7245809
loop_
_publ_author_name
'Wu, Nan'
'Li, Zhang'
'Jia, Yuejiao'
'Li, Dechao'
'Hu, Ming'

_publ_section_title
;
 Heterometallic organic framework: A highly selective functional probe for
 carmine and TNP molecules
;
_journal_name_full CrystEngComm
_journal_paper_doi 10.1039/D2CE01417C
_journal_year 2022
_chemical_formula_moiety 'C25 H19 N4 O13 Tb Zn, 2(H2 O)'
_chemical_formula_sum 'C25 H23 N4 O15 Tb Zn'
_chemical_formula_weight 843.76
_space_group_crystal_system monoclinic
_space_group_IT_number 15
_space_group_name_Hall '-C 2yc'
_space_group_name_H-M_alt 'C 1 2/c 1'
_atom_sites_solution_hydrogens mixed
_audit_creation_date 2022-07-20
_audit_creation_method
;
Olex2 1.3-alpha
(compiled 2020.06.28 svn.raecde09e for OlexSys, GUI svn.r6132)
;
_audit_update_record
;
2022-07-27 deposited with the CCDC.	2022-11-14 downloaded from the CCDC.
;
_cell_angle_alpha 90
_cell_angle_beta 104.2320(10)
_cell_angle_gamma 90
_cell_formula_units_Z 8
_cell_length_a 24.6321(2)
_cell_length_b 12.56880(10)
_cell_length_c 18.42700(10)
_cell_measurement_reflns_used 9261
_cell_measurement_temperature 300.69(10)
_cell_measurement_theta_max 73.2960
_cell_measurement_theta_min 3.7110
_cell_volume 5529.83(7)
_computing_cell_refinement 'CrysAlisPro 1.171.39.33c (Rigaku OD, 2017)'
_computing_data_collection 'CrysAlisPro 1.171.39.33c (Rigaku OD, 2017)'
_computing_data_reduction 'CrysAlisPro 1.171.39.33c (Rigaku OD, 2017)'
_computing_molecular_graphics 'Olex2 1.3-alpha (Dolomanov et al., 2009)'
_computing_publication_material 'Olex2 1.3-alpha (Dolomanov et al., 2009)'
_computing_structure_refinement 'SHELXL 2018/3 (Sheldrick, 2015)'
_computing_structure_solution 'ShelXT (Sheldrick, 2015)'
_diffrn_ambient_environment air
_diffrn_ambient_temperature 300.69(10)
_diffrn_detector 'CCD plate'
_diffrn_detector_area_resol_mean 28.5714
_diffrn_detector_type 'Rigaku Saturn724+'
_diffrn_measured_fraction_theta_full 0.995
_diffrn_measured_fraction_theta_max 0.968
_diffrn_measurement_details
;
List of Runs (angles in degrees, time in seconds):

  # Type    Start    End  Width  t~exp~   \w     \q     \k     \f   Frames
#--------------------------------------------------------------------------
  1  \w    -38.00  19.00   0.50    0.93    --    0.00  77.00   0.00  114
  2  \w     -6.00  37.00   0.50    0.93    --    0.00 -57.00 -60.00   86
  3  \w    -88.00 -22.00   0.50    0.93    --    0.00 -57.00 -60.00  132
  4  \w    115.00 168.00   0.50    3.71    --   98.20  82.00 -90.00  106
  5  \w     95.00 121.00   0.50    3.71    --   98.20 -82.00  90.00   52
  6  \w     63.00 133.00   0.50    3.71    --   98.20 -82.00 120.00  140
  7  \w     67.00 111.00   0.50    3.71    --   98.20  82.00 -90.00   88
  8  \w     91.00 117.00   0.50    3.71    --   98.20  61.00  60.00   52
  9  \w    134.00 180.00   0.50    3.71    --   98.20  61.00  60.00   92
 10  \w     10.00 125.00   0.50    3.71    --   98.20 -77.00   0.00  230
 11  \w     83.00 187.00   0.50    3.71    --   98.20  61.00-150.00  208
 12  \w     84.00 125.00   0.50    3.71    --   98.20 -82.00-180.00   82
 13  \w     68.00 136.00   0.50    3.71    --   98.20  82.00 120.00  136
;
_diffrn_measurement_device 'four-circle diffractometer'
_diffrn_measurement_device_type 'XtaLAB AFC12 (RINC): Kappa single'
_diffrn_measurement_method '\w scans'
_diffrn_measurement_specimen_support 'Mitegen 50um'
_diffrn_orient_matrix_type 'CrysAlisPro convention (1999,Acta A55,543-557)'
_diffrn_orient_matrix_UB_11 0.0108312000
_diffrn_orient_matrix_UB_12 -0.1106255000
_diffrn_orient_matrix_UB_13 -0.0296441000
_diffrn_orient_matrix_UB_21 -0.0091675000
_diffrn_orient_matrix_UB_22 -0.0515104000
_diffrn_orient_matrix_UB_23 0.0718543000
_diffrn_orient_matrix_UB_31 -0.0629703000
_diffrn_orient_matrix_UB_32 -0.0114801000
_diffrn_orient_matrix_UB_33 -0.0373213000
_diffrn_radiation_monochromator mirror
_diffrn_radiation_probe x-ray
_diffrn_radiation_type 'Cu K\a'
_diffrn_radiation_wavelength 1.54184
_diffrn_reflns_av_R_equivalents 0.0179
_diffrn_reflns_av_unetI/netI 0.0217
_diffrn_reflns_Laue_measured_fraction_full 0.995
_diffrn_reflns_Laue_measured_fraction_max 0.968
_diffrn_reflns_limit_h_max 29
_diffrn_reflns_limit_h_min -30
_diffrn_reflns_limit_k_max 14
_diffrn_reflns_limit_k_min -15
_diffrn_reflns_limit_l_max 22
_diffrn_reflns_limit_l_min -22
_diffrn_reflns_number 13913
_diffrn_reflns_point_group_measured_fraction_full 0.995
_diffrn_reflns_point_group_measured_fraction_max 0.968
_diffrn_reflns_theta_full 67.684
_diffrn_reflns_theta_max 73.487
_diffrn_reflns_theta_min 3.703
_diffrn_source 'Rotating-anode X-ray tube (dual wavelength)'
_diffrn_source_type 'Rigaku (Cu) X-ray DW Source'
_exptl_absorpt_coefficient_mu 14.251
_exptl_absorpt_correction_T_max 1.00000
_exptl_absorpt_correction_T_min 0.48568
_exptl_absorpt_correction_type multi-scan
_exptl_absorpt_process_details
;
CrysAlisPro 1.171.39.33c (Rigaku Oxford Diffraction, 2017)
Empirical absorption correction using spherical harmonics,
 implemented in SCALE3 ABSPACK scaling algorithm.
;
_exptl_crystal_colour 'clear light colourless'
_exptl_crystal_colour_lustre clear
_exptl_crystal_colour_modifier light
_exptl_crystal_colour_primary colourless
_exptl_crystal_density_diffrn 2.027
_exptl_crystal_description block
_exptl_crystal_F_000 3328
_exptl_crystal_size_max 0.32
_exptl_crystal_size_mid 0.22
_exptl_crystal_size_min 0.12
_refine_diff_density_max 0.342
_refine_diff_density_min -1.208
_refine_diff_density_rms 0.091
_refine_ls_extinction_method none
_refine_ls_goodness_of_fit_ref 1.040
_refine_ls_hydrogen_treatment mixed
_refine_ls_matrix_type full
_refine_ls_number_parameters 431
_refine_ls_number_reflns 5408
_refine_ls_number_restraints 0
_refine_ls_restrained_S_all 1.040
_refine_ls_R_factor_all 0.0238
_refine_ls_R_factor_gt 0.0222
_refine_ls_shift/su_max 0.003
_refine_ls_shift/su_mean 0.000
_refine_ls_structure_factor_coef Fsqd
_refine_ls_weighting_details 'w=1/[\s^2^(Fo^2^)+(0.0363P)^2^+5.1923P] where P=(Fo^2^+2Fc^2^)/3'
_refine_ls_weighting_scheme calc
_refine_ls_wR_factor_gt 0.0593
_refine_ls_wR_factor_ref 0.0604
_reflns_Friedel_coverage 0.000
_reflns_number_gt 5031
_reflns_number_total 5408
_reflns_threshold_expression 'I > 2\s(I)'
_cod_data_source_file d2ce01417c2.cif
_cod_data_source_block lz-2
_cod_database_code 7245809
_shelx_shelxl_version_number 2018/3
_shelx_space_group_comment
;
The symmetry employed for this shelxl refinement is uniquely defined
by the following loop, which should always be used as a source of
symmetry information in preference to the above space-group names.
They are only intended as comments.
;
_shelx_estimated_absorpt_t_max 0.280
_shelx_estimated_absorpt_t_min 0.092
_reflns_odcompleteness_completeness 99.52
_reflns_odcompleteness_iscentric 1
_reflns_odcompleteness_theta 66.97
_olex2_refinement_description
;
1. Fixed Uiso
 At 1.2 times of:
  All C(H) groups
 At 1.5 times of:
  All O(H,H) groups
2.a Free rotating group:
 O14(H14A,H14B), O15(H15A,H15B)
2.b Rotating group:
 O8(H8A,H8B), O5(H5A,H5B)
2.c Aromatic/amide H refined with riding coordinates:
 C16(H16), C21(H21), C22(H22), C4(H4), C14(H14), C19(H19), C13(H13), C7(H7),
 C2(H2), C1(H1), C9(H9), C10(H10), C25(H25)
;
_olex2_submission_special_instructions 'No special instructions were received'
_oxdiff_exptl_absorpt_empirical_details
;
Empirical correction (ABSPACK) includes:
- Absorption correction using spherical harmonics
- Frame scaling
;
_oxdiff_exptl_absorpt_empirical_full_max 2.204
_oxdiff_exptl_absorpt_empirical_full_min 0.719

loop_
_space_group_symop_operation_xyz
'x, y, z'
'-x, y, -z+1/2'
'x+1/2, y+1/2, z'
'-x+1/2, y+1/2, -z+1/2'
'-x, -y, -z'
'x, -y, z-1/2'
'-x+1/2, -y+1/2, -z'
'x+1/2, -y+1/2, z-1/2'

loop_
_atom_site_label
_atom_site_type_symbol
_atom_site_fract_x
_atom_site_fract_y
_atom_site_fract_z
_atom_site_U_iso_or_equiv
_atom_site_adp_type
_atom_site_occupancy
_atom_site_site_symmetry_order
_atom_site_calc_flag
_atom_site_refinement_flags_posn
_atom_site_refinement_flags_adp
_atom_site_refinement_flags_occupancy
_atom_site_disorder_assembly
_atom_site_disorder_group
Tb1 Tb 0.34764(2) 0.74895(2) 0.19712(2) 0.01482(6) Uani 1 1 d . . . . .
Zn1 Zn 0.58524(2) 0.24066(2) 0.48134(2) 0.01795(7) Uani 1 1 d . . . . .
O7 O 0.43019(6) -0.19412(11) 0.29338(8) 0.0236(3) Uani 1 1 d . . . . .
O9 O 0.62436(7) 0.12722(14) 0.56193(9) 0.0294(3) Uani 1 1 d . . . . .
O1 O 0.39439(6) 0.59832(11) 0.25203(8) 0.0269(3) Uani 1 1 d . . . . .
O3 O 0.40792(7) 0.72983(13) 0.11689(9) 0.0284(3) Uani 1 1 d . . . . .
O8 O 0.53765(6) 0.27926(13) 0.55881(8) 0.0257(3) Uani 1 1 d . . . . .
H8A H 0.546774 0.238571 0.598721 0.039 Uiso 1 1 d R U . . .
H8B H 0.502094 0.264251 0.540441 0.039 Uiso 1 1 d R U . . .
O10 O 0.77358(6) 0.15713(12) 0.24603(8) 0.0284(3) Uani 1 1 d . . . . .
O5 O 0.30335(6) 0.60957(12) 0.11267(8) 0.0250(3) Uani 1 1 d . . . . .
H5A H 0.267995 0.601907 0.113546 0.038 Uiso 1 1 d R U . . .
H5B H 0.317996 0.547221 0.128102 0.038 Uiso 1 1 d R U . . .
O6 O 0.38360(6) -0.06599(12) 0.22420(8) 0.0291(3) Uani 1 1 d . . . . .
N4 N 0.64275(6) 0.36476(13) 0.52329(9) 0.0182(3) Uani 1 1 d . . . . .
O11 O 0.81497(6) 0.29397(15) 0.30958(8) 0.0315(3) Uani 1 1 d . . . . .
O12 O 0.80677(7) 0.61864(13) 0.57818(9) 0.0334(4) Uani 1 1 d . . . . .
N3 N 0.64948(7) 0.22400(14) 0.41842(9) 0.0183(3) Uani 1 1 d . . . . .
N2 N 0.53278(7) 0.12552(14) 0.41556(9) 0.0203(3) Uani 1 1 d . . . . .
O13 O 0.75622(7) 0.66695(14) 0.65437(9) 0.0384(4) Uani 1 1 d . . . . .
O2 O 0.36923(7) 0.45095(13) 0.18555(10) 0.0436(4) Uani 1 1 d . . . . .
N1 N 0.52627(7) 0.33460(13) 0.39968(9) 0.0192(3) Uani 1 1 d . . . . .
O14 O 0.81975(8) 0.55763(14) 0.44001(11) 0.0442(4) Uani 1 1 d G . . . .
H14A H 0.819426 0.583025 0.482645 0.066 Uiso 1 1 d G U . . .
H14B H 0.834306 0.602622 0.415957 0.066 Uiso 1 1 d G U . . .
O15 O 0.85152(9) 0.72352(17) 0.36660(11) 0.0415(4) Uani 1 1 d G . . . .
H15A H 0.875758 0.751603 0.402355 0.062 Uiso 1 1 d G U . . .
H15B H 0.820337 0.755236 0.361471 0.062 Uiso 1 1 d G U . . .
O4 O 0.42611(7) 0.7105(2) 0.00505(10) 0.0487(5) Uani 1 1 d . . . . .
C17 C 0.68958(8) 0.29902(15) 0.43216(10) 0.0168(4) Uani 1 1 d . . . . .
C18 C 0.68676(7) 0.37617(15) 0.49243(10) 0.0162(3) Uani 1 1 d . . . . .
C5 C 0.48565(8) 0.27956(17) 0.35218(11) 0.0182(4) Uani 1 1 d . . . . .
C6 C 0.48947(8) 0.16166(15) 0.36083(10) 0.0168(4) Uani 1 1 d . . . . .
C16 C 0.73090(8) 0.30332(16) 0.39265(10) 0.0193(4) Uani 1 1 d . . . . .
H16 H 0.757976 0.356495 0.402662 0.023 Uiso 1 1 calc R U . . .
C12 C 0.42265(8) -0.09701(15) 0.27713(10) 0.0188(4) Uani 1 1 d . . . . .
C21 C 0.67730(8) 0.50814(16) 0.60712(11) 0.0241(4) Uani 1 1 d . . . . .
H21 H 0.673400 0.551165 0.646583 0.029 Uiso 1 1 calc R U . . .
C22 C 0.63859(9) 0.42923(17) 0.57958(11) 0.0229(4) Uani 1 1 d . . . . .
H22 H 0.608411 0.420559 0.601023 0.027 Uiso 1 1 calc R U . . .
C8 C 0.46172(8) -0.01755(15) 0.32418(11) 0.0184(4) Uani 1 1 d . . . . .
C11 C 0.39833(8) 0.50063(16) 0.23897(11) 0.0215(4) Uani 1 1 d . . . . .
C3 C 0.44371(8) 0.44131(16) 0.29488(11) 0.0195(4) Uani 1 1 d . . . . .
C4 C 0.44400(8) 0.33103(15) 0.29874(10) 0.0194(4) Uani 1 1 d . . . . .
H4 H 0.416597 0.291725 0.265910 0.023 Uiso 1 1 calc R U . . .
C15 C 0.73129(9) 0.22734(17) 0.33807(11) 0.0197(4) Uani 1 1 d . . . . .
C24 C 0.76457(8) 0.60801(16) 0.60341(11) 0.0229(4) Uani 1 1 d . . . . .
C14 C 0.68998(8) 0.14998(16) 0.32400(11) 0.0232(4) Uani 1 1 d . . . . .
H14 H 0.689049 0.098458 0.287487 0.028 Uiso 1 1 calc R U . . .
C19 C 0.72707(8) 0.45379(15) 0.51746(10) 0.0184(4) Uani 1 1 d . . . . .
H19 H 0.757324 0.460165 0.495922 0.022 Uiso 1 1 calc R U . . .
C20 C 0.72207(8) 0.52190(15) 0.57478(10) 0.0198(4) Uani 1 1 d . . . . .
C13 C 0.65021(8) 0.15098(16) 0.36530(10) 0.0217(4) Uani 1 1 d . . . . .
H13 H 0.622642 0.098713 0.355975 0.026 Uiso 1 1 calc R U . . .
C7 C 0.45242(8) 0.09145(15) 0.31591(11) 0.0203(4) Uani 1 1 d . . . . .
H7 H 0.421535 0.117120 0.280468 0.024 Uiso 1 1 calc R U . . .
C2 C 0.48610(9) 0.49692(16) 0.34405(11) 0.0240(4) Uani 1 1 d . . . . .
H2 H 0.487347 0.570828 0.342654 0.029 Uiso 1 1 calc R U . . .
C1 C 0.52610(9) 0.44078(17) 0.39472(12) 0.0249(4) Uani 1 1 d . . . . .
H1 H 0.554466 0.478484 0.427182 0.030 Uiso 1 1 calc R U . . .
C9 C 0.50814(8) -0.05309(16) 0.37722(12) 0.0250(4) Uani 1 1 d . . . . .
H9 H 0.516690 -0.125217 0.382063 0.030 Uiso 1 1 calc R U . . .
C23 C 0.77586(9) 0.22553(18) 0.29530(11) 0.0213(4) Uani 1 1 d . . . . .
C10 C 0.54133(9) 0.02048(16) 0.42257(12) 0.0268(4) Uani 1 1 d . . . . .
H10 H 0.571266 -0.003939 0.460068 0.032 Uiso 1 1 calc R U . . .
C25 C 0.39447(9) 0.7134(2) 0.04794(12) 0.0312(5) Uani 1 1 d . . . . .
H25 H 0.356610 0.702140 0.026449 0.037 Uiso 1 1 calc R U . . .
H9A H 0.6402(13) 0.150(3) 0.5962(17) 0.045(9) Uiso 1 1 d . . . . .
H9B H 0.6394(14) 0.064(3) 0.5573(18) 0.053(9) Uiso 1 1 d . . . . .

loop_
_atom_site_aniso_label
_atom_site_aniso_U_11
_atom_site_aniso_U_22
_atom_site_aniso_U_33
_atom_site_aniso_U_23
_atom_site_aniso_U_13
_atom_site_aniso_U_12
Tb1 0.01600(8) 0.01242(8) 0.01528(8) -0.00090(4) 0.00238(5) 0.00076(4)
Zn1 0.01598(15) 0.01598(14) 0.02077(15) -0.00207(9) 0.00237(11) -0.00347(8)
O7 0.0242(7) 0.0137(7) 0.0284(7) -0.0009(5) -0.0020(6) -0.0014(5)
O9 0.0352(9) 0.0252(9) 0.0223(8) -0.0021(7) -0.0034(7) 0.0034(7)
O1 0.0306(8) 0.0145(7) 0.0307(8) 0.0004(6) -0.0018(6) 0.0050(6)
O3 0.0242(8) 0.0351(8) 0.0273(8) -0.0026(7) 0.0092(7) -0.0002(7)
O8 0.0218(7) 0.0307(8) 0.0263(8) 0.0029(7) 0.0090(6) -0.0025(6)
O10 0.0394(8) 0.0238(8) 0.0273(7) -0.0039(6) 0.0183(6) -0.0025(6)
O5 0.0236(7) 0.0252(8) 0.0248(7) -0.0060(6) 0.0030(6) -0.0022(6)
O6 0.0337(8) 0.0165(7) 0.0282(7) 0.0023(6) -0.0094(6) -0.0034(6)
N4 0.0180(8) 0.0165(8) 0.0203(7) -0.0026(6) 0.0053(6) -0.0036(6)
O11 0.0258(8) 0.0474(10) 0.0237(7) -0.0114(7) 0.0107(6) -0.0133(7)
O12 0.0283(8) 0.0366(9) 0.0354(8) -0.0032(7) 0.0079(7) -0.0142(7)
N3 0.0174(8) 0.0196(7) 0.0181(8) -0.0023(7) 0.0044(6) -0.0034(7)
N2 0.0187(8) 0.0146(8) 0.0247(8) 0.0003(6) -0.0003(6) -0.0028(6)
O13 0.0329(9) 0.0385(10) 0.0434(9) -0.0226(8) 0.0088(7) -0.0135(7)
O2 0.0448(10) 0.0226(8) 0.0473(10) -0.0099(7) -0.0193(8) 0.0070(7)
N1 0.0190(8) 0.0147(8) 0.0222(8) -0.0015(6) 0.0019(6) -0.0006(6)
O14 0.0568(11) 0.0329(10) 0.0503(11) -0.0022(8) 0.0271(9) -0.0058(8)
O15 0.0372(10) 0.0460(10) 0.0431(11) 0.0018(9) 0.0133(8) -0.0004(9)
O4 0.0274(9) 0.0908(15) 0.0311(9) -0.0082(10) 0.0133(7) -0.0021(10)
C17 0.0162(8) 0.0163(9) 0.0169(8) 0.0015(7) 0.0022(7) -0.0007(7)
C18 0.0157(8) 0.0163(9) 0.0160(8) 0.0015(7) 0.0029(7) 0.0005(7)
C5 0.0194(9) 0.0133(9) 0.0222(9) -0.0014(8) 0.0058(7) -0.0010(8)
C6 0.0160(8) 0.0140(9) 0.0195(8) 0.0009(7) 0.0028(7) 0.0001(7)
C16 0.0173(9) 0.0205(10) 0.0200(9) -0.0009(7) 0.0042(7) -0.0030(7)
C12 0.0204(9) 0.0146(9) 0.0209(9) -0.0017(7) 0.0042(7) -0.0025(7)
C21 0.0269(10) 0.0222(10) 0.0247(10) -0.0071(8) 0.0091(8) -0.0050(8)
C22 0.0234(10) 0.0227(10) 0.0248(10) -0.0069(8) 0.0103(8) -0.0047(8)
C8 0.0185(9) 0.0147(9) 0.0210(9) -0.0007(7) 0.0029(7) -0.0025(7)
C11 0.0225(10) 0.0151(9) 0.0267(10) 0.0002(7) 0.0055(8) 0.0021(7)
C3 0.0213(9) 0.0154(9) 0.0218(9) -0.0013(7) 0.0055(7) 0.0020(7)
C4 0.0182(9) 0.0149(9) 0.0231(9) -0.0013(7) 0.0013(7) -0.0014(7)
C15 0.0201(10) 0.0215(9) 0.0169(9) 0.0013(8) 0.0035(8) 0.0023(8)
C24 0.0226(10) 0.0186(10) 0.0243(10) -0.0009(8) -0.0003(8) -0.0040(8)
C14 0.0259(10) 0.0231(10) 0.0204(9) -0.0047(8) 0.0054(8) -0.0010(8)
C19 0.0176(9) 0.0181(9) 0.0190(8) 0.0009(7) 0.0035(7) -0.0027(7)
C20 0.0207(9) 0.0172(9) 0.0194(9) 0.0011(7) 0.0009(7) -0.0032(7)
C13 0.0225(10) 0.0206(10) 0.0219(9) -0.0057(8) 0.0053(8) -0.0053(7)
C7 0.0202(9) 0.0143(9) 0.0227(9) 0.0018(7) -0.0017(7) 0.0007(7)
C2 0.0264(10) 0.0127(9) 0.0303(10) -0.0027(8) 0.0017(8) -0.0006(8)
C1 0.0254(10) 0.0153(10) 0.0297(10) -0.0026(8) -0.0011(8) -0.0035(8)
C9 0.0221(10) 0.0135(9) 0.0356(11) 0.0032(8) 0.0001(8) -0.0003(7)
C23 0.0231(10) 0.0236(9) 0.0167(9) 0.0032(8) 0.0040(8) 0.0037(9)
C10 0.0224(10) 0.0161(10) 0.0352(11) 0.0050(8) -0.0059(8) -0.0007(8)
C25 0.0219(10) 0.0427(14) 0.0300(12) -0.0032(10) 0.0087(9) -0.0024(10)

loop_
_atom_type_symbol
_atom_type_description
_atom_type_scat_dispersion_real
_atom_type_scat_dispersion_imag
_atom_type_scat_source
C C 0.0181 0.0091 'International Tables Vol C Tables 4.2.6.8 and 6.1.1.4'
H H 0.0000 0.0000 'International Tables Vol C Tables 4.2.6.8 and 6.1.1.4'
N N 0.0311 0.0180 'International Tables Vol C Tables 4.2.6.8 and 6.1.1.4'
O O 0.0492 0.0322 'International Tables Vol C Tables 4.2.6.8 and 6.1.1.4'
Tb Tb -9.1472 9.1891 'International Tables Vol C Tables 4.2.6.8 and 6.1.1.4'
Zn Zn -1.5491 0.6778 'International Tables Vol C Tables 4.2.6.8 and 6.1.1.4'

loop_
_geom_angle_atom_site_label_1
_geom_angle_atom_site_label_2
_geom_angle_atom_site_label_3
_geom_angle
_geom_angle_site_symmetry_1
_geom_angle_site_symmetry_3
_geom_angle_publ_flag
O7 Tb1 O10 114.93(5) 1_565 3_455 ?
O7 Tb1 O6 52.64(4) 1_565 1_565 ?
O7 Tb1 O11 73.10(5) 1_565 3_455 ?
O7 Tb1 O12 118.53(5) 1_565 8_465 ?
O7 Tb1 C12 26.39(5) 1_565 1_565 ?
O7 Tb1 C24 125.38(5) 1_565 8_465 ?
O7 Tb1 C23 96.02(5) 1_565 3_455 ?
O1 Tb1 O7 71.81(5) . 1_565 ?
O1 Tb1 O3 82.42(6) . . ?
O1 Tb1 O10 78.11(5) . 3_455 ?
O1 Tb1 O5 77.64(5) . . ?
O1 Tb1 O6 124.11(5) . 1_565 ?
O1 Tb1 O11 92.88(6) . 3_455 ?
O1 Tb1 O12 153.12(5) . 8_465 ?
O1 Tb1 O13 144.77(6) . 8_465 ?
O1 Tb1 C12 98.10(5) . 1_565 ?
O1 Tb1 C24 162.77(6) . 8_465 ?
O1 Tb1 C23 87.56(6) . 3_455 ?
O3 Tb1 O7 86.85(5) . 1_565 ?
O3 Tb1 O10 143.82(5) . 3_455 ?
O3 Tb1 O5 77.05(5) . . ?
O3 Tb1 O6 88.46(6) . 1_565 ?
O3 Tb1 O11 159.85(6) . 3_455 ?
O3 Tb1 O12 73.96(5) . 8_465 ?
O3 Tb1 O13 121.16(6) . 8_465 ?
O3 Tb1 C12 88.00(6) . 1_565 ?
O3 Tb1 C24 98.57(6) . 8_465 ?
O3 Tb1 C23 168.16(6) . 3_455 ?
O10 Tb1 O12 114.26(5) 3_455 8_465 ?
O10 Tb1 C12 124.60(5) 3_455 1_565 ?
O10 Tb1 C24 91.71(5) 3_455 8_465 ?
O10 Tb1 C23 25.92(6) 3_455 3_455 ?
O5 Tb1 O7 147.05(5) . 1_565 ?
O5 Tb1 O10 69.19(5) . 3_455 ?
O5 Tb1 O6 152.36(5) . 1_565 ?
O5 Tb1 O11 121.22(5) . 3_455 ?
O5 Tb1 O12 84.63(5) . 8_465 ?
O5 Tb1 O13 82.61(6) . 8_465 ?
O5 Tb1 C12 164.84(5) . 1_565 ?
O5 Tb1 C24 85.78(5) . 8_465 ?
O5 Tb1 C23 94.70(6) . 3_455 ?
O6 Tb1 O10 127.69(5) 1_565 3_455 ?
O6 Tb1 O12 68.66(5) 1_565 8_465 ?
O6 Tb1 C12 26.26(5) 1_565 1_565 ?
O6 Tb1 C24 73.10(5) 1_565 8_465 ?
O6 Tb1 C23 102.43(6) 1_565 3_455 ?
O11 Tb1 O10 52.17(5) 3_455 3_455 ?
O11 Tb1 O6 77.95(5) 3_455 1_565 ?
O11 Tb1 O12 113.66(5) 3_455 8_465 ?
O11 Tb1 C12 73.21(5) 3_455 1_565 ?
O11 Tb1 C24 91.69(6) 3_455 8_465 ?
O11 Tb1 C23 26.52(6) 3_455 3_455 ?
O12 Tb1 C12 93.77(5) 8_465 1_565 ?
O12 Tb1 C24 25.00(5) 8_465 8_465 ?
O12 Tb1 C23 114.14(5) 8_465 3_455 ?
O13 Tb1 O7 130.02(6) 8_465 1_565 ?
O13 Tb1 O10 67.63(5) 8_465 3_455 ?
O13 Tb1 O6 85.10(6) 8_465 1_565 ?
O13 Tb1 O11 72.88(6) 8_465 3_455 ?
O13 Tb1 O12 49.39(5) 8_465 8_465 ?
O13 Tb1 C12 107.76(6) 8_465 1_565 ?
O13 Tb1 C24 24.69(5) 8_465 8_465 ?
O13 Tb1 C23 65.17(6) 8_465 3_455 ?
C12 Tb1 C24 99.12(6) 1_565 8_465 ?
C12 Tb1 C23 99.68(6) 1_565 3_455 ?
C23 Tb1 C24 89.15(6) 3_455 8_465 ?
O9 Zn1 O8 85.01(6) . . ?
O9 Zn1 N4 95.26(7) . . ?
O9 Zn1 N3 92.49(7) . . ?
O9 Zn1 N2 92.86(7) . . ?
O9 Zn1 N1 165.50(7) . . ?
O8 Zn1 N4 90.95(6) . . ?
O8 Zn1 N3 166.48(6) . . ?
O8 Zn1 N1 87.46(6) . . ?
N4 Zn1 N3 76.02(6) . . ?
N4 Zn1 N1 97.24(6) . . ?
N2 Zn1 O8 100.50(6) . . ?
N2 Zn1 N4 166.50(6) . . ?
N2 Zn1 N3 92.89(6) . . ?
N2 Zn1 N1 76.34(6) . . ?
N1 Zn1 N3 97.63(6) . . ?
C12 O7 Tb1 93.63(11) . 1_545 ?
Zn1 O9 H9A 114(3) . . ?
Zn1 O9 H9B 132(2) . . ?
H9A O9 H9B 107(3) . . ?
C11 O1 Tb1 140.08(13) . . ?
C25 O3 Tb1 127.30(15) . . ?
Zn1 O8 H8A 111.2 . . ?
Zn1 O8 H8B 110.9 . . ?
H8A O8 H8B 102.9 . . ?
C23 O10 Tb1 92.18(13) . 3_545 ?
Tb1 O5 H5A 111.1 . . ?
Tb1 O5 H5B 110.7 . . ?
H5A O5 H5B 103.0 . . ?
C12 O6 Tb1 91.86(12) . 1_545 ?
C18 N4 Zn1 117.26(12) . . ?
C22 N4 Zn1 123.75(13) . . ?
C22 N4 C18 118.95(16) . . ?
C23 O11 Tb1 93.33(12) . 3_545 ?
C24 O12 Tb1 86.72(12) . 8_566 ?
C17 N3 Zn1 115.25(13) . . ?
C17 N3 C13 118.37(16) . . ?
C13 N3 Zn1 126.25(13) . . ?
C6 N2 Zn1 117.15(13) . . ?
C10 N2 Zn1 124.12(13) . . ?
C10 N2 C6 118.65(17) . . ?
C24 O13 Tb1 100.95(13) . 8_566 ?
C5 N1 Zn1 115.81(13) . . ?
C1 N1 Zn1 125.55(14) . . ?
C1 N1 C5 118.59(17) . . ?
H14A O14 H14B 109.5 . . ?
H15A O15 H15B 109.6 . . ?
N3 C17 C18 115.52(16) . . ?
N3 C17 C16 121.83(17) . . ?
C16 C17 C18 122.66(17) . . ?
N4 C18 C17 115.76(16) . . ?
N4 C18 C19 121.18(16) . . ?
C19 C18 C17 123.04(16) . . ?
N1 C5 C6 115.06(17) . . ?
N1 C5 C4 121.37(19) . . ?
C4 C5 C6 123.56(18) . . ?
N2 C6 C5 115.50(16) . . ?
N2 C6 C7 120.89(18) . . ?
C7 C6 C5 123.60(17) . . ?
C17 C16 H16 120.4 . . ?
C15 C16 C17 119.26(18) . . ?
C15 C16 H16 120.4 . . ?
O7 C12 Tb1 59.98(10) . 1_545 ?
O7 C12 C8 118.04(17) . . ?
O6 C12 Tb1 61.88(10) . 1_545 ?
O6 C12 O7 121.81(18) . . ?
O6 C12 C8 120.14(17) . . ?
C8 C12 Tb1 176.38(13) . 1_545 ?
C22 C21 H21 120.6 . . ?
C22 C21 C20 118.76(18) . . ?
C20 C21 H21 120.6 . . ?
N4 C22 C21 122.73(18) . . ?
N4 C22 H22 118.6 . . ?
C21 C22 H22 118.6 . . ?
C7 C8 C12 121.71(17) . . ?
C9 C8 C12 119.55(17) . . ?
C9 C8 C7 118.74(18) . . ?
O1 C11 C3 115.34(17) . . ?
O2 C11 O1 126.03(19) . . ?
O2 C11 C3 118.64(18) . . ?
C4 C3 C11 121.30(18) . . ?
C4 C3 C2 118.35(18) . . ?
C2 C3 C11 120.35(18) . . ?
C5 C4 H4 120.2 . . ?
C3 C4 C5 119.55(18) . . ?
C3 C4 H4 120.2 . . ?
C16 C15 C23 121.80(19) . . ?
C14 C15 C16 118.87(18) . . ?
C14 C15 C23 119.32(19) . . ?
O12 C24 Tb1 68.28(11) . 8_566 ?
O12 C24 O13 121.49(19) . . ?
O12 C24 C20 121.17(18) . . ?
O13 C24 Tb1 54.36(10) . 8_566 ?
O13 C24 C20 117.33(18) . . ?
C20 C24 Tb1 165.09(13) . 8_566 ?
C15 C14 H14 120.7 . . ?
C13 C14 C15 118.60(18) . . ?
C13 C14 H14 120.7 . . ?
C18 C19 H19 120.1 . . ?
C18 C19 C20 119.76(17) . . ?
C20 C19 H19 120.1 . . ?
C21 C20 C24 119.74(17) . . ?
C21 C20 C19 118.59(18) . . ?
C19 C20 C24 121.66(17) . . ?
N3 C13 C14 123.07(18) . . ?
N3 C13 H13 118.5 . . ?
C14 C13 H13 118.5 . . ?
C6 C7 C8 119.63(18) . . ?
C6 C7 H7 120.2 . . ?
C8 C7 H7 120.2 . . ?
C3 C2 H2 120.6 . . ?
C1 C2 C3 118.86(19) . . ?
C1 C2 H2 120.6 . . ?
N1 C1 C2 123.25(19) . . ?
N1 C1 H1 118.4 . . ?
C2 C1 H1 118.4 . . ?
C8 C9 H9 120.7 . . ?
C10 C9 C8 118.53(19) . . ?
C10 C9 H9 120.7 . . ?
O10 C23 Tb1 61.90(11) . 3_545 ?
O10 C23 O11 121.08(19) . . ?
O10 C23 C15 119.2(2) . . ?
O11 C23 Tb1 60.15(10) . 3_545 ?
O11 C23 C15 119.77(19) . . ?
C15 C23 Tb1 169.66(14) . 3_545 ?
N2 C10 C9 123.34(19) . . ?
N2 C10 H10 118.3 . . ?
C9 C10 H10 118.3 . . ?
O3 C25 H25 116.5 . . ?
O4 C25 O3 127.0(2) . . ?
O4 C25 H25 116.5 . . ?

loop_
_geom_bond_atom_site_label_1
_geom_bond_atom_site_label_2
_geom_bond_distance
_geom_bond_site_symmetry_2
_geom_bond_publ_flag
Tb1 O7 2.4535(13) 1_565 ?
Tb1 O1 2.3156(14) . ?
Tb1 O3 2.3511(16) . ?
Tb1 O10 2.5060(14) 3_455 ?
Tb1 O5 2.4178(14) . ?
Tb1 O6 2.4953(15) 1_565 ?
Tb1 O11 2.4661(14) 3_455 ?
Tb1 O12 2.7389(16) 8_465 ?
Tb1 O13 2.4364(15) 8_465 ?
Tb1 C12 2.8279(19) 1_565 ?
Tb1 C24 2.9433(19) 8_465 ?
Tb1 C23 2.839(2) 3_455 ?
Zn1 O9 2.1127(16) . ?
Zn1 O8 2.1142(15) . ?
Zn1 N4 2.1211(15) . ?
Zn1 N3 2.1896(16) . ?
Zn1 N2 2.1126(17) . ?
Zn1 N1 2.1663(17) . ?
O7 C12 1.260(2) . ?
O9 H9A 0.72(3) . ?
O9 H9B 0.89(4) . ?
O1 C11 1.259(2) . ?
O3 C25 1.249(3) . ?
O8 H8A 0.8784 . ?
O8 H8B 0.8784 . ?
O10 C23 1.241(3) . ?
O5 H5A 0.8804 . ?
O5 H5B 0.8801 . ?
O6 C12 1.252(2) . ?
N4 C18 1.350(2) . ?
N4 C22 1.340(3) . ?
O11 C23 1.270(3) . ?
O12 C24 1.246(3) . ?
N3 C17 1.344(3) . ?
N3 C13 1.345(2) . ?
N2 C6 1.354(2) . ?
N2 C10 1.338(3) . ?
O13 C24 1.252(2) . ?
O2 C11 1.235(3) . ?
N1 C5 1.347(3) . ?
N1 C1 1.338(3) . ?
O14 H14A 0.8499 . ?
O14 H14B 0.8501 . ?
O15 H15A 0.8497 . ?
O15 H15B 0.8497 . ?
O4 C25 1.240(3) . ?
C17 C18 1.489(2) . ?
C17 C16 1.391(2) . ?
C18 C19 1.387(3) . ?
C5 C6 1.491(3) . ?
C5 C4 1.394(3) . ?
C6 C7 1.388(3) . ?
C16 H16 0.9300 . ?
C16 C15 1.389(3) . ?
C12 C8 1.505(3) . ?
C21 H21 0.9300 . ?
C21 C22 1.383(3) . ?
C21 C20 1.387(3) . ?
C22 H22 0.9300 . ?
C8 C7 1.391(3) . ?
C8 C9 1.383(3) . ?
C11 C3 1.517(3) . ?
C3 C4 1.388(3) . ?
C3 C2 1.391(3) . ?
C4 H4 0.9300 . ?
C15 C14 1.385(3) . ?
C15 C23 1.501(3) . ?
C24 C20 1.508(3) . ?
C14 H14 0.9300 . ?
C14 C13 1.380(3) . ?
C19 H19 0.9300 . ?
C19 C20 1.388(3) . ?
C13 H13 0.9300 . ?
C7 H7 0.9300 . ?
C2 H2 0.9300 . ?
C2 C1 1.374(3) . ?
C1 H1 0.9300 . ?
C9 H9 0.9300 . ?
C9 C10 1.373(3) . ?
C10 H10 0.9300 . ?
C25 H25 0.9300 . ?

loop_
_geom_torsion_atom_site_label_1
_geom_torsion_atom_site_label_2
_geom_torsion_atom_site_label_3
_geom_torsion_atom_site_label_4
_geom_torsion
_geom_torsion_site_symmetry_1
_geom_torsion_site_symmetry_2
_geom_torsion_site_symmetry_3
_geom_torsion_site_symmetry_4
_geom_torsion_publ_flag
Tb1 O7 C12 O6 -2.6(2) 1_545 . . . ?
Tb1 O7 C12 C8 176.53(15) 1_545 . . . ?
Tb1 O1 C11 O2 -7.2(4) . . . . ?
Tb1 O1 C11 C3 172.39(14) . . . . ?
Tb1 O3 C25 O4 174.7(2) . . . . ?
Tb1 O10 C23 O11 -11.3(2) 3_545 . . . ?
Tb1 O10 C23 C15 168.27(17) 3_545 . . . ?
Tb1 O6 C12 O7 2.5(2) 1_545 . . . ?
Tb1 O6 C12 C8 -176.56(15) 1_545 . . . ?
Tb1 O11 C23 O10 11.5(2) 3_545 . . . ?
Tb1 O11 C23 C15 -168.07(17) 3_545 . . . ?
Tb1 O12 C24 O13 11.6(2) 8_566 . . . ?
Tb1 O12 C24 C20 -167.08(18) 8_566 . . . ?
Tb1 O13 C24 O12 -13.3(2) 8_566 . . . ?
Tb1 O13 C24 C20 165.44(15) 8_566 . . . ?
Tb1 C24 C20 C21 50.0(6) 8_566 . . . ?
Tb1 C24 C20 C19 -128.7(5) 8_566 . . . ?
Zn1 N4 C18 C17 -0.2(2) . . . . ?
Zn1 N4 C18 C19 -178.65(13) . . . . ?
Zn1 N4 C22 C21 178.52(16) . . . . ?
Zn1 N3 C17 C18 4.9(2) . . . . ?
Zn1 N3 C17 C16 -175.37(14) . . . . ?
Zn1 N3 C13 C14 175.10(15) . . . . ?
Zn1 N2 C6 C5 2.2(2) . . . . ?
Zn1 N2 C6 C7 -178.87(14) . . . . ?
Zn1 N2 C10 C9 -177.15(16) . . . . ?
Zn1 N1 C5 C6 -3.0(2) . . . . ?
Zn1 N1 C5 C4 177.74(14) . . . . ?
Zn1 N1 C1 C2 -176.79(16) . . . . ?
O7 C12 C8 C7 -172.18(18) . . . . ?
O7 C12 C8 C9 7.7(3) . . . . ?
O1 C11 C3 C4 163.68(19) . . . . ?
O1 C11 C3 C2 -16.0(3) . . . . ?
O6 C12 C8 C7 7.0(3) . . . . ?
O6 C12 C8 C9 -173.15(19) . . . . ?
N4 C18 C19 C20 -0.6(3) . . . . ?
O12 C24 C20 C21 176.2(2) . . . . ?
O12 C24 C20 C19 -2.4(3) . . . . ?
N3 C17 C18 N4 -3.2(2) . . . . ?
N3 C17 C18 C19 175.22(17) . . . . ?
N3 C17 C16 C15 -0.8(3) . . . . ?
N2 C6 C7 C8 -3.8(3) . . . . ?
O13 C24 C20 C21 -2.6(3) . . . . ?
O13 C24 C20 C19 178.80(19) . . . . ?
O2 C11 C3 C4 -16.7(3) . . . . ?
O2 C11 C3 C2 163.6(2) . . . . ?
N1 C5 C6 N2 0.6(2) . . . . ?
N1 C5 C6 C7 -178.28(18) . . . . ?
N1 C5 C4 C3 -1.0(3) . . . . ?
C17 N3 C13 C14 -0.4(3) . . . . ?
C17 C18 C19 C20 -178.97(17) . . . . ?
C17 C16 C15 C14 0.7(3) . . . . ?
C17 C16 C15 C23 -177.94(18) . . . . ?
C18 N4 C22 C21 0.7(3) . . . . ?
C18 C17 C16 C15 178.89(18) . . . . ?
C18 C19 C20 C21 1.9(3) . . . . ?
C18 C19 C20 C24 -179.50(17) . . . . ?
C5 N1 C1 C2 0.8(3) . . . . ?
C5 C6 C7 C8 175.00(17) . . . . ?
C6 N2 C10 C9 -0.4(3) . . . . ?
C6 C5 C4 C3 179.88(17) . . . . ?
C16 C17 C18 N4 177.06(17) . . . . ?
C16 C17 C18 C19 -4.5(3) . . . . ?
C16 C15 C14 C13 -0.5(3) . . . . ?
C16 C15 C23 Tb1 -85.5(9) . . . 3_545 ?
C16 C15 C23 O10 -178.56(19) . . . . ?
C16 C15 C23 O11 1.0(3) . . . . ?
C12 C8 C7 C6 179.68(17) . . . . ?
C12 C8 C9 C10 -176.12(19) . . . . ?
C22 N4 C18 C17 177.79(17) . . . . ?
C22 N4 C18 C19 -0.7(3) . . . . ?
C22 C21 C20 C24 179.49(19) . . . . ?
C22 C21 C20 C19 -1.9(3) . . . . ?
C8 C9 C10 N2 -3.6(3) . . . . ?
C11 C3 C4 C5 -178.40(17) . . . . ?
C11 C3 C2 C1 179.07(18) . . . . ?
C3 C2 C1 N1 -0.4(3) . . . . ?
C4 C5 C6 N2 179.82(17) . . . . ?
C4 C5 C6 C7 0.9(3) . . . . ?
C4 C3 C2 C1 -0.6(3) . . . . ?
C15 C14 C13 N3 0.4(3) . . . . ?
C14 C15 C23 Tb1 95.8(9) . . . 3_545 ?
C14 C15 C23 O10 2.8(3) . . . . ?
C14 C15 C23 O11 -177.6(2) . . . . ?
C20 C21 C22 N4 0.6(3) . . . . ?
C13 N3 C17 C18 -179.07(17) . . . . ?
C13 N3 C17 C16 0.7(3) . . . . ?
C7 C8 C9 C10 3.8(3) . . . . ?
C2 C3 C4 C5 1.3(3) . . . . ?
C1 N1 C5 C6 179.16(17) . . . . ?
C1 N1 C5 C4 -0.1(3) . . . . ?
C9 C8 C7 C6 -0.2(3) . . . . ?
C23 C15 C14 C13 178.19(18) . . . . ?
C10 N2 C6 C5 -174.80(17) . . . . ?
C10 N2 C6 C7 4.1(3) . . . . ?
